data_9001777
loop_
_publ_author_name
'Fleet, M. E.'

_publ_section_title
;Sodium tetrasilicate: A complex high-pressure framework silicate
 (Na6Si3[Si9O27])
;
_journal_name_full 'American Mineralogist'
_journal_page_first 1105
_journal_page_last 1110
_journal_volume 81
_journal_year 1996
_chemical_formula_sum 'Na2 O9 Si4'
_chemical_name_mineral Na6Si3[Si9O27]
_space_group_IT_number 14
_symmetry_space_group_name_Hall '-P 2yn'
_symmetry_space_group_name_H-M 'P 1 21/n 1'
_cell_angle_alpha 90
_cell_angle_beta 90.18
_cell_angle_gamma 90
_cell_length_a 10.875
_cell_length_b 9.326
_cell_length_c 19.224
_cell_formula_units_Z 12
_cell_volume 1949.693
_database_code_amcsd 0001833
_exptl_crystal_density_diffrn 3.090
_cod_original_formula_sum 'Na2 Si4 O9'
_cod_database_code 9001777
_amcsd_formula_title Na6Si3[Si9O27]

loop_
_space_group_symop_operation_xyz
x,y,z
1/2+x,1/2-y,1/2+z
1/2-x,1/2+y,1/2-z
-x,-y,-z

loop_
_atom_site_aniso_label
_atom_site_aniso_U_11
_atom_site_aniso_U_22
_atom_site_aniso_U_33
_atom_site_aniso_U_12
_atom_site_aniso_U_13
_atom_site_aniso_U_23
Na1 0.02039 0.01457 0.02546 0.00304 -0.00051 0.00152
Na2 0.02102 0.01735 0.02496 -0.00950 0.00710 -0.00456
Na3 0.01368 0.01925 0.03166 0.00393 -0.00874 -0.01279
Na4 0.02508 0.01697 0.01140 -0.00646 -0.00342 0.00126
Na5 0.02710 0.01710 0.02331 -0.00101 -0.00468 0.00760
Na6 0.02102 0.01976 0.01659 0.00659 -0.00164 -0.00266
Si1 0.00823 0.00507 0.00683 -0.00013 -0.00240 -0.00025
Si2 0.00760 0.00380 0.00760 0.00051 -0.00013 -0.00025
Si3 0.00697 0.00481 0.00773 0.00013 -0.00051 0.00051
Si4 0.00355 0.00823 0.00279 -0.00063 0.00038 0.00025
Si5 0.00405 0.00811 0.00330 -0.00063 0.00038 0.00000
Si6 0.00481 0.00785 0.00393 0.00038 0.00025 0.00000
Si7 0.00418 0.00747 0.00354 0.00063 0.00127 -0.00025
Si8 0.00481 0.00633 0.00292 -0.00025 0.00102 0.00025
Si9 0.00469 0.00608 0.00457 -0.00013 -0.00051 -0.00013
Si10 0.00456 0.00659 0.00354 0.00000 -0.00064 -0.00013
Si11 0.00392 0.00811 0.00393 0.00025 0.00000 0.00038
Si12 0.00557 0.00836 0.00316 0.00000 -0.00013 -0.00025
O1 0.01393 0.00785 0.00646 0.00164 -0.00253 -0.00013
O2 0.01570 0.01697 0.00303 0.00139 -0.00253 -0.00114
O3 0.01165 0.00545 0.01533 0.00177 -0.00153 0.00279
O4 0.00519 0.01355 0.00811 0.00051 0.00342 0.00126
O5 0.01190 0.02305 0.00418 0.00177 0.00038 -0.00051
O6 0.01456 0.00924 0.01026 -0.00304 0.00240 -0.00241
O7 0.00165 0.01380 0.01191 0.00000 0.00266 -0.00013
O8 0.01533 0.00557 0.00949 -0.00089 -0.00304 -0.00241
O9 0.00697 0.01051 0.00723 0.00278 -0.00038 0.00013
O10 0.00608 0.02077 0.00683 0.00000 -0.00317 0.00380
O11 0.01659 0.02470 0.00532 0.00240 0.00164 0.00013
O12 0.01102 0.01102 0.00811 -0.00367 -0.00164 0.00126
O13 0.00823 0.01380 0.00912 -0.00076 0.00355 -0.00038
O14 0.01684 0.00975 0.00912 0.00101 -0.00114 0.00177
O15 0.00684 0.00912 0.01266 -0.00266 -0.00164 -0.00038
O16 0.00975 0.00405 0.01430 -0.00101 0.00164 0.00203
O17 0.01077 0.00937 0.01608 -0.00089 0.00051 0.00330
O18 0.00887 0.01647 0.01077 -0.00089 0.00051 0.00330
O19 0.01203 0.00950 0.01114 0.00380 -0.00089 -0.00418
O20 0.01127 0.00772 0.01266 0.00063 0.00228 -0.00177
O21 0.00988 0.00975 0.00710 0.00000 0.00140 0.00253
O22 0.01026 0.00545 0.00848 0.00025 -0.00253 -0.00076
O23 0.01494 0.01989 0.00519 0.00228 -0.00064 -0.00139
O24 0.00747 0.01089 0.01773 -0.00152 -0.00025 -0.00545
O25 0.00924 0.00937 0.00784 0.00152 0.00064 -0.00139
O26 0.01153 0.00772 0.01228 -0.00051 -0.00102 0.00190
O27 0.01178 0.00836 0.01114 0.00063 -0.00190 -0.00354

loop_
_atom_site_label
_atom_site_fract_x
_atom_site_fract_y
_atom_site_fract_z
Na1 0.93830 0.05130 0.29550
Na2 0.92740 0.47680 0.27220
Na3 0.43670 0.04470 0.38630
Na4 0.39480 0.02630 0.07730
Na5 0.48330 0.46350 0.38420
Na6 0.33040 0.45820 0.07260
Si1 0.71897 0.00508 0.41306
Si2 0.27224 0.00272 0.24171
Si3 0.78255 0.49927 0.42084
Si4 0.94002 0.22798 0.45674
Si5 0.56746 0.27450 0.10670
Si6 0.44151 0.27507 0.24580
Si7 0.71925 0.26456 0.30325
Si8 0.87596 0.24314 0.16051
Si9 0.15079 0.24210 0.15532
Si10 0.59627 0.26068 0.49017
Si11 0.30679 0.26137 0.48260
Si12 0.16298 0.24081 0.34665
O1 0.90200 0.39300 0.45830
O2 0.50080 0.30870 0.03270
O3 0.89650 0.39670 0.12600
O4 0.45680 0.31280 0.16290
O5 0.28350 0.24170 0.39800
O6 0.78080 0.39190 0.34560
O7 0.45070 0.30970 0.48760
O8 0.19060 0.39640 0.18320
O9 0.35480 0.39300 0.27910
O10 0.01560 0.19150 0.18370
O11 0.80650 0.25350 0.23480
O12 0.67020 0.39000 0.12400
O13 0.04360 0.19410 0.39580
O14 0.72440 0.10740 0.33390
O15 0.83310 0.11440 0.45110
O16 0.13090 0.39340 0.31300
O17 0.66490 0.39380 0.45750
O18 0.57770 0.30930 0.28130
O19 0.21480 0.38760 0.50450
O20 0.17560 0.11060 0.29430
O21 0.24300 0.11080 0.16730
O22 0.40680 0.11160 0.26160
O23 0.14150 0.26780 0.07070
O24 0.83090 0.11320 0.11520
O25 0.59830 0.10880 0.11830
O26 0.28350 0.10170 0.51010
O27 0.60200 0.11540 0.44710

loop_
_cod_related_entry_id
_cod_related_entry_database
_cod_related_entry_code
1 AMCSD 0001833
